data_8105012
loop_
_publ_author_name
'Feng, Aiqing'
'Lv, Bin'

_publ_section_title
;
 Crystal structure of
 2-(3-(2-(4-phenylpiperazin-1-yl)ethyl)benzyl)isoindoline-1,3-dione,
 C27H27N3O2
;
_journal_issue 1
_journal_name_full 'Zeitschrift f\"ur Kristallographie - New Crystal Structures'
_journal_page_first 49
_journal_page_last 51
_journal_paper_doi 10.1515/ncrs-2019-0463
_journal_volume 235
_journal_year 2019
_chemical_formula_moiety 'C27 H27 N3 O2'
_chemical_formula_sum 'C27 H27 N3 O2'
_chemical_formula_weight 425.53
_space_group_crystal_system triclinic
_space_group_IT_number 2
_space_group_name_Hall '-P 1'
_space_group_name_H-M_alt 'P -1'
_symmetry_Int_Tables_number 2
_atom_sites_solution_primary dual
_cell_angle_alpha 75.708(5)
_cell_angle_beta 87.142(5)
_cell_angle_gamma 74.935(6)
_cell_formula_units_Z 2
_cell_length_a 6.9263(4)
_cell_length_b 10.0832(7)
_cell_length_c 17.3531(10)
_cell_measurement_reflns_used 2853
_cell_measurement_temperature 289.36(10)
_cell_measurement_theta_max 26.0210
_cell_measurement_theta_min 3.7550
_cell_volume 1133.92(13)
_computing_cell_refinement 'CrysAlisPro 1.171.38.41r (Rigaku OD, 2015)'
_computing_data_collection 'CrysAlisPro 1.171.38.41r (Rigaku OD, 2015)'
_computing_data_reduction 'CrysAlisPro 1.171.38.41r (Rigaku OD, 2015)'
_computing_molecular_graphics 'Olex2 (Dolomanov et al., 2009)'
_computing_publication_material 'Olex2 (Dolomanov et al., 2009)'
_computing_structure_refinement 'olex2.refine (Bourhis et al., 2015)'
_computing_structure_solution 'ShelXT (Sheldrick, 2015)'
_diffrn_ambient_environment air
_diffrn_ambient_temperature 289.36(10)
_diffrn_detector 'CCD plate'
_diffrn_detector_area_resol_mean 8.0584
_diffrn_detector_type EosS2
_diffrn_measured_fraction_theta_full 0.9917
_diffrn_measured_fraction_theta_max 0.9917
_diffrn_measurement_details
;
List of Runs (angles in degrees, time in seconds):

  # Type    Start    End  Width  t~exp~   \w     \q     \k     \f   Frames
--------------------------------------------------------------------------
  1  \w    -39.00  55.00   1.00    4.17    --  -12.53  77.00  30.00   94
  2  \w     51.00  77.00   1.00    4.17    --   13.55  77.00 -30.00   26
  3  \w     35.00  78.00   1.00    4.17    --   13.55  77.00-180.00   43
  4  \w    -13.00  75.00   1.00    4.17    --   13.55  77.00 -60.00   88
  5  \w    -12.00  57.00   1.00    4.17    --   13.55  77.00 150.00   69
;
_diffrn_measurement_device 'four-circle diffractometer'
_diffrn_measurement_device_type 'SuperNova, Single source at offset, EosS2'
_diffrn_measurement_method '\w scans'
_diffrn_orient_matrix_type 'CrysAlisPro convention (1999,Acta A55,543-557)'
_diffrn_orient_matrix_UB_11 -0.0376062000
_diffrn_orient_matrix_UB_12 -0.0609165000
_diffrn_orient_matrix_UB_13 0.0069700000
_diffrn_orient_matrix_UB_21 -0.0249131000
_diffrn_orient_matrix_UB_22 0.0063376000
_diffrn_orient_matrix_UB_23 0.0393044000
_diffrn_orient_matrix_UB_31 -0.0959931000
_diffrn_orient_matrix_UB_32 0.0434463000
_diffrn_orient_matrix_UB_33 -0.0136434000
_diffrn_radiation_monochromator mirror
_diffrn_radiation_probe x-ray
_diffrn_radiation_type 'Mo K\a'
_diffrn_radiation_wavelength 0.71073
_diffrn_reflns_av_R_equivalents 0.0226
_diffrn_reflns_av_unetI/netI 0.0414
_diffrn_reflns_limit_h_max 9
_diffrn_reflns_limit_h_min -8
_diffrn_reflns_limit_k_max 11
_diffrn_reflns_limit_k_min -13
_diffrn_reflns_limit_l_max 22
_diffrn_reflns_limit_l_min -18
_diffrn_reflns_number 7776
_diffrn_reflns_theta_full 24.9973
_diffrn_reflns_theta_max 25.00
_diffrn_reflns_theta_min 3.30
_diffrn_source 'micro-focus sealed X-ray tube'
_diffrn_source_type 'SuperNova (Mo) X-ray Source'
_exptl_absorpt_coefficient_mu 0.080
_exptl_absorpt_correction_T_max 1.00000
_exptl_absorpt_correction_T_min 0.65221
_exptl_absorpt_correction_type multi-scan
_exptl_absorpt_process_details
;
CrysAlisPro 1.171.38.41r (Rigaku Oxford Diffraction, 2015)
Empirical absorption correction using spherical harmonics,
 implemented in SCALE3 ABSPACK scaling algorithm.
;
_exptl_crystal_colour 'clear light yellow'
_exptl_crystal_colour_lustre clear
_exptl_crystal_colour_modifier light
_exptl_crystal_colour_primary yellow
_exptl_crystal_density_diffrn 1.2462
_exptl_crystal_description block
_exptl_crystal_F_000 452.1922
_exptl_crystal_size_max 0.16
_exptl_crystal_size_mid 0.13
_exptl_crystal_size_min 0.12
_refine_diff_density_max 0.2246
_refine_diff_density_min -0.3563
_refine_diff_density_rms 0.0691
_refine_ls_d_res_high 0.8410
_refine_ls_d_res_low 6.1753
_refine_ls_goodness_of_fit_ref 1.0262
_refine_ls_hydrogen_treatment constr
_refine_ls_matrix_type full
_refine_ls_number_constraints 47
_refine_ls_number_parameters 289
_refine_ls_number_reflns 3957
_refine_ls_number_restraints 0
_refine_ls_restrained_S_all 1.0262
_refine_ls_R_factor_all 0.0800
_refine_ls_R_factor_gt 0.0605
_refine_ls_shift/su_max 0.0000
_refine_ls_shift/su_mean 0.0000
_refine_ls_structure_factor_coef Fsqd
_refine_ls_weighting_details 'w=1/[\s^2^(Fo^2^)+(0.0742P)^2^+0.3825P] where P=(Fo^2^+2Fc^2^)/3'
_refine_ls_weighting_scheme calc
_refine_ls_wR_factor_gt 0.1488
_refine_ls_wR_factor_ref 0.1661
_reflns_Friedel_coverage 0.0
_reflns_limit_h_max 8
_reflns_limit_h_min -8
_reflns_limit_k_max 11
_reflns_limit_k_min -11
_reflns_limit_l_max 20
_reflns_limit_l_min 0
_reflns_number_gt 2968
_reflns_number_total 3957
_reflns_threshold_expression I>=2u(I)
_cod_data_source_file suppl_ncrs-2019-0463_suppl.cif
_cod_data_source_block 161206zj-50
_cod_database_code 8105012
_reflns_odcompleteness_completeness 99.74
_reflns_odcompleteness_iscentric 1
_reflns_odcompleteness_theta 24.66
_olex2_refinement_description
;
1. Fixed Uiso
 At 1.2 times of:
  All C(H) groups, All C(H,H) groups
2.a Secondary CH2 refined with riding coordinates:
 C9(H9a,H9b), C17(H17a,H17b), C16(H16a,H16b), C21(H21a,H21b), C20(H20a,H20b),
 C19(H19a,H19b), C18(H18a,H18b)
2.b Aromatic/amide H refined with riding coordinates:
 C15(H15), C3(H3), C6(H6), C11(H11), C1(H1), C27(H27), C2(H2), C13(H13),
 C12(H12), C26(H26), C25(H25), C23(H23), C24(H24)
;

loop_
_space_group_symop_id
_space_group_symop_operation_xyz
1 x,y,z
2 -x,-y,-z

loop_
_atom_site_label
_atom_site_type_symbol
_atom_site_fract_x
_atom_site_fract_y
_atom_site_fract_z
_atom_site_U_iso_or_equiv
_atom_site_adp_type
_atom_site_occupancy
_atom_site_refinement_flags_posn
O2 O 1.3491(3) 0.20458(18) -0.03785(10) 0.0671(5) Uani 1.000000 .
O1 O 1.3606(3) 0.34435(19) 0.19243(10) 0.0702(5) Uani 1.000000 .
N1 N 1.3690(3) 0.23895(19) 0.08784(10) 0.0458(5) Uani 1.000000 .
N3 N 0.4264(3) 0.3040(2) 0.53184(12) 0.0566(5) Uani 1.000000 .
N2 N 0.6471(3) 0.1649(2) 0.41737(11) 0.0576(5) Uani 1.000000 .
C10 C 1.2653(3) 0.0327(2) 0.16960(13) 0.0476(6) Uani 1.000000 .
C4 C 1.2691(3) 0.4401(2) -0.01262(13) 0.0432(5) Uani 1.000000 .
C7 C 1.3310(3) 0.2824(2) 0.00648(13) 0.0471(5) Uani 1.000000 .
C5 C 1.2724(3) 0.4819(2) 0.05728(12) 0.0431(5) Uani 1.000000 .
C8 C 1.3372(3) 0.3531(2) 0.12281(14) 0.0479(5) Uani 1.000000 .
C15 C 1.1886(3) 0.0577(2) 0.24168(13) 0.0512(6) Uani 1.000000 .
H15 H 1.2478(3) 0.1079(2) 0.26763(13) 0.0614(7) Uiso 1.000000 R
C3 C 1.2180(3) 0.5388(3) -0.08417(14) 0.0540(6) Uani 1.000000 .
H3 H 1.2167(3) 0.5112(3) -0.13143(14) 0.0647(7) Uiso 1.000000 R
C6 C 1.2234(3) 0.6232(3) 0.05836(15) 0.0539(6) Uani 1.000000 .
H6 H 1.2260(3) 0.6509(3) 0.10551(15) 0.0647(7) Uiso 1.000000 R
C14 C 1.0266(4) 0.0102(2) 0.27594(14) 0.0539(6) Uani 1.000000 .
C22 C 0.3241(4) 0.3358(2) 0.59987(14) 0.0531(6) Uani 1.000000 .
C9 C 1.4372(3) 0.0910(2) 0.13228(15) 0.0550(6) Uani 1.000000 .
H9a H 1.5065(3) 0.0344(2) 0.09666(15) 0.0660(7) Uiso 1.000000 R
H9b H 1.5311(3) 0.0841(2) 0.17363(15) 0.0660(7) Uiso 1.000000 R
C11 C 1.1771(4) -0.0421(2) 0.13126(15) 0.0586(7) Uani 1.000000 .
H11 H 1.2270(4) -0.0598(2) 0.08302(15) 0.0703(8) Uiso 1.000000 R
C1 C 1.1706(3) 0.7217(3) -0.01292(16) 0.0572(6) Uani 1.000000 .
H1 H 1.1356(3) 0.8175(3) -0.01374(16) 0.0686(8) Uiso 1.000000 R
C27 C 0.1166(4) 0.3840(3) 0.59920(15) 0.0597(7) Uani 1.000000 .
H27 H 0.0443(4) 0.3883(3) 0.55451(15) 0.0717(8) Uiso 1.000000 R
C2 C 1.1686(3) 0.6810(3) -0.08286(15) 0.0584(6) Uani 1.000000 .
H2 H 1.1336(3) 0.7498(3) -0.13014(15) 0.0701(8) Uiso 1.000000 R
C13 C 0.9415(4) -0.0649(2) 0.23598(16) 0.0620(7) Uani 1.000000 .
H13 H 0.8329(4) -0.0983(2) 0.25796(16) 0.0744(8) Uiso 1.000000 R
C12 C 1.0153(4) -0.0906(3) 0.16437(17) 0.0667(7) Uani 1.000000 .
H12 H 0.9561(4) -0.1405(3) 0.13833(17) 0.0801(9) Uiso 1.000000 R
C17 C 0.7464(4) 0.1512(3) 0.34247(15) 0.0681(8) Uani 1.000000 .
H17a H 0.6584(4) 0.1276(3) 0.30915(15) 0.0817(9) Uiso 1.000000 R
H17b H 0.7699(4) 0.2417(3) 0.31497(15) 0.0817(9) Uiso 1.000000 R
C16 C 0.9417(4) 0.0406(3) 0.35338(15) 0.0673(8) Uani 1.000000 .
H16a H 0.9225(4) -0.0462(3) 0.38833(15) 0.0807(9) Uiso 1.000000 R
H16b H 1.0372(4) 0.0719(3) 0.37893(15) 0.0807(9) Uiso 1.000000 R
C26 C 0.0160(4) 0.4253(3) 0.66336(18) 0.0714(8) Uani 1.000000 .
H26 H -0.1226(4) 0.4586(3) 0.66087(18) 0.0857(9) Uiso 1.000000 R
C25 C 0.1166(5) 0.4182(4) 0.7303(2) 0.0834(9) Uani 1.000000 .
H25 H 0.0483(5) 0.4484(4) 0.7729(2) 0.1001(11) Uiso 1.000000 R
C23 C 0.4231(4) 0.3255(3) 0.66963(17) 0.0782(9) Uani 1.000000 .
H23 H 0.5614(4) 0.2908(3) 0.67322(17) 0.0938(10) Uiso 1.000000 R
C21 C 0.3346(4) 0.2394(4) 0.4837(2) 0.0889(11) Uani 1.000000 .
H21a H 0.3370(4) 0.1434(4) 0.5126(2) 0.1067(13) Uiso 1.000000 R
H21b H 0.1960(4) 0.2918(4) 0.4732(2) 0.1067(13) Uiso 1.000000 R
C24 C 0.3199(5) 0.3657(4) 0.7337(2) 0.0959(11) Uani 1.000000 .
H24 H 0.3896(5) 0.3570(4) 0.7799(2) 0.1151(13) Uiso 1.000000 R
C20 C 0.4397(4) 0.2362(5) 0.40643(19) 0.1030(13) Uani 1.000000 .
H20a H 0.4260(4) 0.3325(5) 0.37540(19) 0.1236(16) Uiso 1.000000 R
H20b H 0.3763(4) 0.1888(5) 0.37663(19) 0.1236(16) Uiso 1.000000 R
C19 C 0.6392(4) 0.2442(5) 0.53975(19) 0.1046(14) Uani 1.000000 .
H19a H 0.6979(4) 0.3005(5) 0.56505(19) 0.1255(16) Uiso 1.000000 R
H19b H 0.6659(4) 0.1491(5) 0.57374(19) 0.1255(16) Uiso 1.000000 R
C18 C 0.7362(5) 0.2389(4) 0.46012(19) 0.0920(11) Uani 1.000000 .
H18a H 0.8775(5) 0.1923(4) 0.46845(19) 0.1104(13) Uiso 1.000000 R
H18b H 0.7240(5) 0.3347(4) 0.42857(19) 0.1104(13) Uiso 1.000000 R

loop_
_atom_site_aniso_label
_atom_site_aniso_U_11
_atom_site_aniso_U_22
_atom_site_aniso_U_33
_atom_site_aniso_U_12
_atom_site_aniso_U_13
_atom_site_aniso_U_23
O2 0.0796(12) 0.0657(11) 0.0639(11) -0.0155(9) 0.0114(9) -0.0356(9)
O1 0.0893(14) 0.0774(12) 0.0458(11) -0.0204(10) 0.0009(9) -0.0196(9)
N1 0.0429(10) 0.0500(11) 0.0464(11) -0.0123(8) 0.0091(8) -0.0161(8)
N3 0.0509(12) 0.0696(13) 0.0535(12) -0.0150(10) 0.0070(9) -0.0244(10)
N2 0.0527(12) 0.0693(13) 0.0490(12) -0.0063(10) 0.0041(9) -0.0213(10)
C10 0.0466(13) 0.0387(11) 0.0490(13) -0.0002(9) 0.0078(10) -0.0080(10)
C4 0.0333(11) 0.0549(13) 0.0450(13) -0.0136(9) 0.0072(9) -0.0174(10)
C7 0.0393(12) 0.0575(14) 0.0501(14) -0.0145(10) 0.0107(10) -0.0232(11)
C5 0.0331(11) 0.0530(13) 0.0477(13) -0.0137(9) 0.0081(9) -0.0191(10)
C8 0.0437(13) 0.0604(14) 0.0443(14) -0.0173(10) 0.0076(10) -0.0184(11)
C15 0.0500(13) 0.0508(13) 0.0463(13) -0.0048(10) 0.0005(11) -0.0084(10)
C3 0.0445(13) 0.0729(16) 0.0493(14) -0.0178(11) 0.0040(11) -0.0215(12)
C6 0.0490(13) 0.0588(15) 0.0613(16) -0.0153(11) 0.0081(11) -0.0280(12)
C14 0.0533(14) 0.0482(13) 0.0472(13) -0.0004(11) 0.0075(11) -0.0024(10)
C22 0.0571(15) 0.0526(14) 0.0496(14) -0.0132(11) 0.0081(11) -0.0144(11)
C9 0.0465(13) 0.0527(14) 0.0604(15) -0.0044(10) 0.0070(11) -0.0139(11)
C11 0.0667(16) 0.0492(13) 0.0612(16) -0.0108(12) 0.0198(13) -0.0239(12)
C1 0.0506(14) 0.0505(14) 0.0712(17) -0.0122(11) 0.0031(12) -0.0177(13)
C27 0.0574(15) 0.0619(15) 0.0527(15) -0.0073(12) 0.0052(12) -0.0100(12)
C2 0.0426(13) 0.0647(16) 0.0620(16) -0.0128(11) -0.0002(11) -0.0050(12)
C13 0.0571(15) 0.0447(13) 0.0762(18) -0.0082(11) 0.0194(13) -0.0086(12)
C12 0.0724(17) 0.0513(15) 0.0842(19) -0.0201(13) 0.0190(15) -0.0297(13)
C17 0.0656(17) 0.0790(18) 0.0496(15) 0.0030(14) 0.0029(13) -0.0202(13)
C16 0.0631(16) 0.0750(17) 0.0487(15) -0.0018(13) 0.0121(12) -0.0064(12)
C26 0.0647(17) 0.0639(17) 0.081(2) -0.0085(13) 0.0170(15) -0.0208(14)
C25 0.086(2) 0.099(2) 0.082(2) -0.0287(18) 0.0296(18) -0.0539(18)
C23 0.0635(17) 0.110(2) 0.0722(19) -0.0163(16) 0.0064(15) -0.0499(17)
C21 0.0541(17) 0.137(3) 0.096(2) -0.0227(18) 0.0119(16) -0.070(2)
C24 0.088(2) 0.141(3) 0.080(2) -0.028(2) 0.0118(18) -0.068(2)
C20 0.0587(18) 0.175(4) 0.079(2) 0.004(2) -0.0043(16) -0.072(2)
C19 0.0523(17) 0.198(4) 0.081(2) -0.020(2) 0.0088(16) -0.080(3)
C18 0.0624(18) 0.147(3) 0.088(2) -0.037(2) 0.0250(16) -0.063(2)

loop_
_atom_type_symbol
_atom_type_scat_dispersion_real
_atom_type_scat_dispersion_imag
_atom_type_scat_Cromer_Mann_a1
_atom_type_scat_Cromer_Mann_a2
_atom_type_scat_Cromer_Mann_a3
_atom_type_scat_Cromer_Mann_a4
_atom_type_scat_Cromer_Mann_b1
_atom_type_scat_Cromer_Mann_b2
_atom_type_scat_Cromer_Mann_b3
_atom_type_scat_Cromer_Mann_b4
_atom_type_scat_Cromer_Mann_c
_atom_type_scat_source
_atom_type_scat_dispersion_source
H 0.00000 0.00000 0.49300 0.32291 0.14019 0.04081 10.51090 26.12570 3.14236 57.79970 0.0030380000826 'International Tables Volume C Table 6.1.1.4 (pp. 500-502)' 'Henke, Gullikson and Davis, At. Data and Nucl. Data Tables, 1993, 54, 2'
C 0.00347 0.00161 2.31000 1.02000 1.58860 0.86500 20.84390 10.20750 0.56870 51.65120 0.215599998832 'International Tables Volume C Table 6.1.1.4 (pp. 500-502)' 'Henke, Gullikson and Davis, At. Data and Nucl. Data Tables, 1993, 54, 2'
O 0.01158 0.00611 3.04850 2.28680 1.54630 0.86700 13.27710 5.70110 0.32390 32.90890 0.250800013542 'International Tables Volume C Table 6.1.1.4 (pp. 500-502)' 'Henke, Gullikson and Davis, At. Data and Nucl. Data Tables, 1993, 54, 2'
N 0.00653 0.00323 12.21260 3.13220 2.01250 1.16630 0.00570 9.89330 28.99750 0.58260 -11.5290002823 'International Tables Volume C Table 6.1.1.4 (pp. 500-502)' 'Henke, Gullikson and Davis, At. Data and Nucl. Data Tables, 1993, 54, 2'

loop_
_geom_angle_atom_site_label_1
_geom_angle_atom_site_label_2
_geom_angle_atom_site_label_3
_geom_angle
_geom_angle_site_symmetry_1
_geom_angle_site_symmetry_3
C8 N1 C7 112.05(18) . .
C9 N1 C7 124.49(18) . .
C9 N1 C8 123.46(19) . .
C21 N3 C22 117.7(2) . .
C19 N3 C22 117.1(2) . .
C19 N3 C21 111.9(2) . .
C20 N2 C17 112.5(2) . .
C18 N2 C17 112.8(2) . .
C18 N2 C20 107.6(2) . .
C9 C10 C15 120.5(2) . .
C11 C10 C15 118.9(2) . .
C11 C10 C9 120.6(2) . .
C5 C4 C7 108.00(19) . .
C3 C4 C7 131.1(2) . .
C3 C4 C5 120.9(2) . .
N1 C7 O2 125.3(2) . .
C4 C7 O2 128.9(2) . .
C4 C7 N1 105.83(17) . .
C8 C5 C4 108.22(19) . .
C6 C5 C4 121.4(2) . .
C6 C5 C8 130.3(2) . .
N1 C8 O1 125.3(2) . .
C5 C8 O1 128.8(2) . .
C5 C8 N1 105.88(18) . .
H15 C15 C10 119.08(14) . .
C14 C15 C10 121.8(2) . .
C14 C15 H15 119.08(14) . .
H3 C3 C4 121.26(13) . .
C2 C3 C4 117.5(2) . .
C2 C3 H3 121.26(15) . .
H6 C6 C5 121.18(14) . .
C1 C6 C5 117.6(2) . .
C1 C6 H6 121.18(14) . .
C13 C14 C15 117.8(2) . .
C16 C14 C15 121.4(2) . .
C16 C14 C13 120.7(2) . .
C27 C22 N3 120.9(2) . .
C23 C22 N3 122.4(2) . .
C23 C22 C27 116.6(2) . .
C10 C9 N1 111.83(18) . .
H9a C9 N1 109.25(11) . .
H9a C9 C10 109.25(12) . .
H9b C9 N1 109.25(12) . .
H9b C9 C10 109.25(13) . .
H9b C9 H9a 107.9 . .
H11 C11 C10 119.90(13) . .
C12 C11 C10 120.2(2) . .
C12 C11 H11 119.90(15) . .
H1 C1 C6 119.35(14) . .
C2 C1 C6 121.3(2) . .
C2 C1 H1 119.35(15) . .
H27 C27 C22 119.29(14) . .
C26 C27 C22 121.4(2) . .
C26 C27 H27 119.29(17) . .
C1 C2 C3 121.2(2) . .
H2 C2 C3 119.39(15) . .
H2 C2 C1 119.39(15) . .
H13 C13 C14 119.42(14) . .
C12 C13 C14 121.2(2) . .
C12 C13 H13 119.42(16) . .
C13 C12 C11 120.0(2) . .
H12 C12 C11 119.99(15) . .
H12 C12 C13 119.99(16) . .
H17a C17 N2 108.94(14) . .
H17b C17 N2 108.94(14) . .
H17b C17 H17a 107.8 . .
C16 C17 N2 113.2(2) . .
C16 C17 H17a 108.94(16) . .
C16 C17 H17b 108.94(16) . .
C17 C16 C14 112.8(2) . .
H16a C16 C14 109.03(14) . .
H16a C16 C17 109.03(16) . .
H16b C16 C14 109.03(15) . .
H16b C16 C17 109.03(17) . .
H16b C16 H16a 107.8 . .
H26 C26 C27 119.54(17) . .
C25 C26 C27 120.9(3) . .
C25 C26 H26 119.54(17) . .
H25 C25 C26 120.60(17) . .
C24 C25 C26 118.8(3) . .
C24 C25 H25 120.60(18) . .
H23 C23 C22 119.39(15) . .
C24 C23 C22 121.2(3) . .
C24 C23 H23 119.39(19) . .
H21a C21 N3 109.27(18) . .
H21b C21 N3 109.27(15) . .
H21b C21 H21a 107.9 . .
C20 C21 N3 111.7(3) . .
C20 C21 H21a 109.3(2) . .
C20 C21 H21b 109.27(17) . .
C23 C24 C25 120.9(3) . .
H24 C24 C25 119.53(18) . .
H24 C24 C23 119.53(19) . .
C21 C20 N2 112.4(3) . .
H20a C20 N2 109.1(2) . .
H20a C20 C21 109.1(2) . .
H20b C20 N2 109.13(16) . .
H20b C20 C21 109.13(18) . .
H20b C20 H20a 107.9 . .
H19a C19 N3 109.22(16) . .
H19b C19 N3 109.2(2) . .
H19b C19 H19a 107.9 . .
C18 C19 N3 111.9(3) . .
C18 C19 H19a 109.22(18) . .
C18 C19 H19b 109.2(2) . .
C19 C18 N2 112.0(3) . .
H18a C18 N2 109.21(16) . .
H18a C18 C19 109.21(17) . .
H18b C18 N2 109.21(19) . .
H18b C18 C19 109.2(2) . .
H18b C18 H18a 107.9 . .

loop_
_geom_bond_atom_site_label_1
_geom_bond_atom_site_label_2
_geom_bond_distance
_geom_bond_site_symmetry_2
O2 C7 1.209(2) .
O1 C8 1.205(3) .
N1 C7 1.388(3) .
N1 C8 1.394(3) .
N1 C9 1.465(3) .
N3 C22 1.409(3) .
N3 C21 1.437(3) .
N3 C19 1.440(3) .
N2 C17 1.460(3) .
N2 C20 1.428(3) .
N2 C18 1.431(3) .
C10 C15 1.389(3) .
C10 C9 1.510(3) .
C10 C11 1.383(3) .
C4 C7 1.490(3) .
C4 C5 1.382(3) .
C4 C3 1.381(3) .
C5 C8 1.483(3) .
C5 C6 1.380(3) .
C15 H15 0.9300 .
C15 C14 1.384(3) .
C3 H3 0.9300 .
C3 C2 1.390(3) .
C6 H6 0.9300 .
C6 C1 1.378(3) .
C14 C13 1.390(4) .
C14 C16 1.509(3) .
C22 C27 1.392(3) .
C22 C23 1.389(4) .
C9 H9a 0.9700 .
C9 H9b 0.9700 .
C11 H11 0.9300 .
C11 C12 1.381(3) .
C1 H1 0.9300 .
C1 C2 1.376(3) .
C27 H27 0.9300 .
C27 C26 1.378(3) .
C2 H2 0.9300 .
C13 H13 0.9300 .
C13 C12 1.378(3) .
C12 H12 0.9300 .
C17 H17a 0.9700 .
C17 H17b 0.9700 .
C17 C16 1.499(3) .
C16 H16a 0.9700 .
C16 H16b 0.9700 .
C26 H26 0.9300 .
C26 C25 1.361(4) .
C25 H25 0.9300 .
C25 C24 1.369(4) .
C23 H23 0.9300 .
C23 C24 1.380(4) .
C21 H21a 0.9700 .
C21 H21b 0.9700 .
C21 C20 1.496(4) .
C24 H24 0.9300 .
C20 H20a 0.9700 .
C20 H20b 0.9700 .
C19 H19a 0.9700 .
C19 H19b 0.9700 .
C19 C18 1.513(4) .
C18 H18a 0.9700 .
C18 H18b 0.9700 .
